data_1502767
loop_
_publ_author_name
'Xu, Jialiang'
'Zheng, Haiyan'
'Liu, Huibiao'
'Zhou, Chunjie'
'Zhao, Yingjie'
'Li, Yongjun'
'Li, Yuliang'

_publ_section_title
;
 Crystal Hierarchical Supramolecular Architectures from 1-D Precursor
 Single-Crystal Seeds
;
_journal_issue 7
_journal_name_full 'The Journal of Physical Chemistry C'
_journal_page_first 2925
_journal_paper_doi 10.1021/jp911595m
_journal_volume 114
_journal_year 2010
_chemical_formula_moiety 'C32 H26 N4, 0.5(C4 H8 O2)'
_chemical_formula_sum 'C34 H30 N4 O'
_chemical_formula_weight 510.62
_chemical_name_systematic
; 
 ? 
;
_space_group_IT_number 14
_symmetry_cell_setting monoclinic
_symmetry_space_group_name_Hall '-P 2yn'
_symmetry_space_group_name_H-M 'P 1 21/n 1'
_atom_sites_solution_hydrogens geom
_atom_sites_solution_primary direct
_atom_sites_solution_secondary difmap
_audit_creation_method SHELXL-97
_cell_angle_alpha 90.00
_cell_angle_beta 92.70(3)
_cell_angle_gamma 90.00
_cell_formula_units_Z 4
_cell_length_a 18.382(4)
_cell_length_b 5.7303(11)
_cell_length_c 25.034(5)
_cell_measurement_reflns_used 437
_cell_measurement_temperature 173(2)
_cell_measurement_theta_max 27.48
_cell_measurement_theta_min 2.17
_cell_volume 2634.0(9)
_computing_cell_refinement 'CrystalClear (Rigaku Inc., 2008)'
_computing_data_collection 'CrystalClear (Rigaku Inc., 2008)'
_computing_data_reduction 'CrystalClear (Rigaku Inc., 2008)'
_computing_molecular_graphics 'XP in Siemens SHELXTL (Sheldrick, 1994)'
_computing_publication_material 'SHELX97 (Sheldrick, 1997)'
_computing_structure_refinement 'SHELXL-97 (Sheldrick, 1997)'
_computing_structure_solution 'SHELXS-97 (Sheldrick, 1990)'
_diffrn_ambient_temperature 173(2)
_diffrn_measured_fraction_theta_full 0.991
_diffrn_measured_fraction_theta_max 0.991
_diffrn_measurement_device_type 'MM007-HF CCD(Saturn 724+)'
_diffrn_measurement_method '\w scans at fixed \c = 45\%'
_diffrn_radiation_monochromator Confocal
_diffrn_radiation_source 'rotating anode'
_diffrn_radiation_type MoK\a
_diffrn_radiation_wavelength 0.71073
_diffrn_reflns_av_R_equivalents 0.0992
_diffrn_reflns_av_sigmaI/netI 0.0943
_diffrn_reflns_limit_h_max 21
_diffrn_reflns_limit_h_min -19
_diffrn_reflns_limit_k_max 6
_diffrn_reflns_limit_k_min -6
_diffrn_reflns_limit_l_max 29
_diffrn_reflns_limit_l_min -26
_diffrn_reflns_number 17130
_diffrn_reflns_theta_full 24.99
_diffrn_reflns_theta_max 24.99
_diffrn_reflns_theta_min 2.64
_exptl_absorpt_coefficient_mu 0.079
_exptl_absorpt_correction_T_max 0.9968
_exptl_absorpt_correction_T_min 0.9867
_exptl_absorpt_correction_type numerical
_exptl_absorpt_process_details 'CrystalClear (Rigaku Inc., 2008)'
_exptl_crystal_colour green
_exptl_crystal_density_diffrn 1.288
_exptl_crystal_density_method 'not measured'
_exptl_crystal_description plate
_exptl_crystal_F_000 1080
_exptl_crystal_size_max 0.17
_exptl_crystal_size_mid 0.06
_exptl_crystal_size_min 0.04
_refine_diff_density_max 0.231
_refine_diff_density_min -0.265
_refine_diff_density_rms 0.058
_refine_ls_extinction_method none
_refine_ls_goodness_of_fit_ref 1.305
_refine_ls_hydrogen_treatment constr
_refine_ls_matrix_type full
_refine_ls_number_parameters 356
_refine_ls_number_reflns 4588
_refine_ls_number_restraints 0
_refine_ls_restrained_S_all 1.305
_refine_ls_R_factor_all 0.1874
_refine_ls_R_factor_gt 0.1456
_refine_ls_shift/su_max 0.003
_refine_ls_shift/su_mean 0.001
_refine_ls_structure_factor_coef Fsqd
_refine_ls_weighting_details 'calc w=1/[\s^2^(Fo^2^)+(0.0271P)^2^+6.3254P] where P=(Fo^2^+2Fc^2^)/3'
_refine_ls_weighting_scheme calc
_refine_ls_wR_factor_gt 0.2172
_refine_ls_wR_factor_ref 0.2359
_reflns_number_gt 3366
_reflns_number_total 4588
_reflns_threshold_expression >2sigma(I)
_cod_data_source_file jp911595m_si_002.cif
_cod_data_source_block mx252
_cod_depositor_comments
;
The following automatic conversions were performed:

'_exptl_absorpt_correction_type' value 'Numerical' changed to
'numerical' according to
/home/saulius/struct/CIF-dictionaries/cif_core.dic dictionary named
'cif_core.dic' version 2.4.2 from 2011-04-26.

Automatic conversion script
Id: cif_fix_values 1715 2011-07-08 13:25:40Z adriana 
;
_cod_original_cell_volume 2633.9(9)
_cod_original_sg_symbol_H-M P2(1)/n
_cod_database_code 1502767

loop_
_symmetry_equiv_pos_as_xyz
'x, y, z'
'-x+1/2, y+1/2, -z+1/2'
'-x, -y, -z'
'x-1/2, -y-1/2, z-1/2'

loop_
_atom_site_label
_atom_site_type_symbol
_atom_site_fract_x
_atom_site_fract_y
_atom_site_fract_z
_atom_site_U_iso_or_equiv
_atom_site_adp_type
_atom_site_occupancy
_atom_site_symmetry_multiplicity
_atom_site_calc_flag
_atom_site_refinement_flags
N1 N 1.2914(3) 1.2110(11) 0.3587(2) 0.0562(16) Uani 1 1 d .
N2 N 0.3835(2) 1.1331(9) 0.04414(19) 0.0422(13) Uani 1 1 d .
N3 N 1.0023(3) 1.5576(10) 0.13239(19) 0.0511(15) Uani 1 1 d .
N4 N 0.7943(3) 1.5072(10) 0.0493(2) 0.0565(16) Uani 1 1 d .
C1 C 1.3216(3) 1.0698(14) 0.4030(3) 0.062(2) Uani 1 1 d .
H1A H 1.2864 1.0615 0.4311 0.094 Uiso 1 1 calc R
H1B H 1.3668 1.1411 0.4174 0.094 Uiso 1 1 calc R
H1C H 1.3317 0.9121 0.3901 0.094 Uiso 1 1 calc R
C2 C 1.3358(4) 1.3896(14) 0.3368(3) 0.068(2) Uani 1 1 d .
H2A H 1.3095 1.5383 0.3365 0.103 Uiso 1 1 calc R
H2B H 1.3472 1.3476 0.3002 0.103 Uiso 1 1 calc R
H2C H 1.3811 1.4050 0.3587 0.103 Uiso 1 1 calc R
C3 C 1.2249(3) 1.1514(12) 0.3344(2) 0.0440(16) Uani 1 1 d .
C4 C 1.1908(3) 1.2896(11) 0.2942(2) 0.0457(16) Uani 1 1 d .
H4A H 1.2145 1.4265 0.2825 0.055 Uiso 1 1 calc R
C5 C 1.1230(3) 1.2299(11) 0.2711(2) 0.0434(16) Uani 1 1 d .
H5A H 1.1014 1.3300 0.2446 0.052 Uiso 1 1 calc R
C6 C 1.0857(3) 1.0301(10) 0.2852(2) 0.0344(14) Uani 1 1 d .
C7 C 1.1202(3) 0.8928(12) 0.3245(2) 0.0489(17) Uani 1 1 d .
H7A H 1.0968 0.7547 0.3357 0.059 Uiso 1 1 calc R
C8 C 1.1877(3) 0.9501(12) 0.3480(2) 0.0493(17) Uani 1 1 d .
H8A H 1.2092 0.8486 0.3743 0.059 Uiso 1 1 calc R
C9 C 1.0129(3) 0.9630(10) 0.2607(2) 0.0346(14) Uani 1 1 d .
C10 C 0.9791(3) 1.1040(10) 0.2208(2) 0.0366(14) Uani 1 1 d .
H10A H 1.0025 1.2411 0.2090 0.044 Uiso 1 1 calc R
C11 C 0.9108(3) 1.0408(10) 0.1988(2) 0.0342(14) Uani 1 1 d .
C12 C 0.8748(3) 0.8382(10) 0.2167(2) 0.0317(13) Uani 1 1 d .
C13 C 0.9086(3) 0.6974(11) 0.2550(2) 0.0392(15) Uani 1 1 d .
H13A H 0.8855 0.5593 0.2667 0.047 Uiso 1 1 calc R
C14 C 0.9769(3) 0.7610(10) 0.2763(2) 0.0411(15) Uani 1 1 d .
H14A H 1.0002 0.6631 0.3026 0.049 Uiso 1 1 calc R
C15 C 0.8619(3) 1.1569(10) 0.1571(2) 0.0325(13) Uani 1 1 d .
C16 C 0.7928(3) 1.0180(10) 0.1550(2) 0.0319(13) Uani 1 1 d .
C17 C 0.7255(3) 1.0614(10) 0.1286(2) 0.0351(14) Uani 1 1 d .
H17A H 0.7193 1.1946 0.1062 0.042 Uiso 1 1 calc R
C18 C 0.6670(3) 0.9072(10) 0.1351(2) 0.0349(14) Uani 1 1 d .
C19 C 0.6791(3) 0.7097(10) 0.1677(2) 0.0361(14) Uani 1 1 d .
H19A H 0.6406 0.6011 0.1713 0.043 Uiso 1 1 calc R
C20 C 0.7461(3) 0.6676(10) 0.1951(2) 0.0373(14) Uani 1 1 d .
H20A H 0.7528 0.5337 0.2172 0.045 Uiso 1 1 calc R
C21 C 0.8022(3) 0.8261(10) 0.1892(2) 0.0325(13) Uani 1 1 d .
C22 C 0.5932(3) 0.9649(10) 0.1108(2) 0.0341(14) Uani 1 1 d .
C23 C 0.5795(3) 1.1657(11) 0.0811(2) 0.0431(16) Uani 1 1 d .
H23A H 0.6187 1.2698 0.0756 0.052 Uiso 1 1 calc R
C24 C 0.5113(3) 1.2204(11) 0.0591(2) 0.0439(16) Uani 1 1 d .
H24A H 0.5045 1.3606 0.0393 0.053 Uiso 1 1 calc R
C25 C 0.4518(3) 1.0716(11) 0.0658(2) 0.0374(14) Uani 1 1 d .
C26 C 0.4646(3) 0.8703(10) 0.0958(2) 0.0387(15) Uani 1 1 d .
H26A H 0.4253 0.7670 0.1016 0.046 Uiso 1 1 calc R
C27 C 0.5335(3) 0.8168(11) 0.1175(2) 0.0436(16) Uani 1 1 d .
H27A H 0.5405 0.6767 0.1374 0.052 Uiso 1 1 calc R
C28 C 0.3229(3) 0.9733(12) 0.0460(3) 0.0553(19) Uani 1 1 d .
H28A H 0.3194 0.9138 0.0825 0.083 Uiso 1 1 calc R
H28B H 0.3303 0.8427 0.0215 0.083 Uiso 1 1 calc R
H28C H 0.2777 1.0549 0.0351 0.083 Uiso 1 1 calc R
C29 C 0.3747(3) 1.3375(11) 0.0101(2) 0.0469(16) Uani 1 1 d .
H29A H 0.3921 1.4759 0.0298 0.070 Uiso 1 1 calc R
H29B H 0.3232 1.3573 -0.0007 0.070 Uiso 1 1 calc R
H29C H 0.4030 1.3171 -0.0218 0.070 Uiso 1 1 calc R
C30 C 0.8796(3) 1.3394(10) 0.1254(2) 0.0332(13) Uani 1 1 d .
C31 C 0.9485(3) 1.4578(11) 0.1300(2) 0.0367(14) Uani 1 1 d .
C32 C 0.8305(3) 1.4304(11) 0.0834(2) 0.0411(15) Uani 1 1 d .
O1 O 0.9589(2) 1.1963(8) 0.01588(18) 0.0544(12) Uani 1 1 d .
C34 C 1.0368(3) 1.1979(12) 0.0194(3) 0.0578(19) Uani 1 1 d .
H34A H 1.0543 1.1494 0.0557 0.069 Uiso 1 1 calc R
H34B H 1.0547 1.3582 0.0131 0.069 Uiso 1 1 calc R
C33 C 0.9333(4) 0.9644(12) 0.0212(3) 0.060(2) Uani 1 1 d .
H33A H 0.8795 0.9641 0.0172 0.072 Uiso 1 1 calc R
H33B H 0.9473 0.9066 0.0575 0.072 Uiso 1 1 calc R

loop_
_atom_site_aniso_label
_atom_site_aniso_U_11
_atom_site_aniso_U_22
_atom_site_aniso_U_33
_atom_site_aniso_U_23
_atom_site_aniso_U_13
_atom_site_aniso_U_12
N1 0.030(3) 0.083(5) 0.055(3) 0.019(3) -0.007(3) -0.005(3)
N2 0.033(3) 0.045(3) 0.048(3) 0.003(3) -0.003(2) -0.007(3)
N3 0.041(3) 0.064(4) 0.048(3) 0.015(3) 0.000(3) -0.013(3)
N4 0.045(3) 0.067(4) 0.056(4) 0.017(3) -0.008(3) -0.001(3)
C1 0.039(4) 0.082(6) 0.065(5) 0.015(4) -0.017(3) 0.000(4)
C2 0.050(4) 0.080(6) 0.074(5) 0.017(5) -0.009(4) -0.013(4)
C3 0.037(4) 0.057(4) 0.038(3) 0.004(3) 0.009(3) 0.005(3)
C4 0.049(4) 0.040(4) 0.048(4) 0.012(3) 0.000(3) -0.006(3)
C5 0.043(4) 0.049(4) 0.038(3) 0.005(3) -0.009(3) 0.003(3)
C6 0.041(3) 0.034(4) 0.028(3) 0.003(3) -0.003(2) 0.006(3)
C7 0.039(4) 0.055(5) 0.053(4) 0.015(4) 0.003(3) -0.001(3)
C8 0.039(4) 0.053(4) 0.054(4) 0.023(4) -0.014(3) 0.008(3)
C9 0.036(3) 0.032(4) 0.035(3) -0.003(3) -0.005(3) 0.010(3)
C10 0.047(4) 0.025(3) 0.036(3) 0.003(3) -0.007(3) 0.005(3)
C11 0.038(3) 0.033(3) 0.031(3) -0.003(3) -0.001(3) 0.010(3)
C12 0.039(3) 0.027(3) 0.029(3) 0.002(3) -0.001(2) -0.008(3)
C13 0.043(4) 0.032(4) 0.043(3) 0.007(3) 0.002(3) 0.000(3)
C14 0.055(4) 0.026(3) 0.041(3) 0.009(3) -0.006(3) 0.006(3)
C15 0.036(3) 0.032(3) 0.029(3) -0.004(3) -0.006(2) 0.001(3)
C16 0.038(3) 0.027(3) 0.031(3) -0.004(3) 0.004(2) -0.001(3)
C17 0.038(3) 0.032(3) 0.035(3) 0.005(3) 0.001(3) -0.001(3)
C18 0.041(3) 0.034(4) 0.029(3) -0.005(3) 0.001(3) -0.004(3)
C19 0.047(4) 0.025(3) 0.037(3) 0.000(3) 0.002(3) -0.011(3)
C20 0.050(4) 0.028(3) 0.032(3) 0.004(3) -0.006(3) 0.005(3)
C21 0.042(3) 0.024(3) 0.033(3) -0.002(3) 0.007(3) 0.005(3)
C22 0.037(3) 0.028(3) 0.037(3) -0.001(3) -0.003(3) -0.008(3)
C23 0.036(4) 0.047(4) 0.046(4) 0.011(3) 0.003(3) -0.006(3)
C24 0.042(4) 0.036(4) 0.053(4) 0.005(3) -0.006(3) -0.003(3)
C25 0.036(3) 0.037(4) 0.039(3) -0.005(3) 0.001(3) -0.003(3)
C26 0.039(4) 0.033(4) 0.044(3) 0.008(3) 0.004(3) -0.013(3)
C27 0.046(4) 0.036(4) 0.048(4) 0.009(3) -0.005(3) -0.004(3)
C28 0.036(4) 0.059(5) 0.070(5) 0.005(4) -0.009(3) -0.002(3)
C29 0.039(4) 0.049(4) 0.051(4) 0.003(3) -0.008(3) -0.003(3)
C30 0.035(3) 0.030(3) 0.033(3) 0.000(3) -0.005(2) 0.006(3)
C31 0.040(4) 0.036(4) 0.033(3) 0.012(3) -0.002(3) -0.004(3)
C32 0.035(4) 0.037(4) 0.051(4) 0.004(3) -0.003(3) -0.009(3)
O1 0.052(3) 0.039(3) 0.072(3) 0.001(2) -0.002(2) 0.003(2)
C34 0.053(5) 0.040(4) 0.080(5) -0.008(4) -0.006(4) -0.005(4)
C33 0.063(5) 0.039(4) 0.077(5) 0.006(4) 0.000(4) -0.004(4)

loop_
_atom_type_symbol
_atom_type_description
_atom_type_scat_dispersion_real
_atom_type_scat_dispersion_imag
_atom_type_scat_source
C C 0.0033 0.0016 'International Tables Vol C Tables 4.2.6.8 and 6.1.1.4'
H H 0.0000 0.0000 'International Tables Vol C Tables 4.2.6.8 and 6.1.1.4'
N N 0.0061 0.0033 'International Tables Vol C Tables 4.2.6.8 and 6.1.1.4'
O O 0.0106 0.0060 'International Tables Vol C Tables 4.2.6.8 and 6.1.1.4'

loop_
_geom_angle_atom_site_label_1
_geom_angle_atom_site_label_2
_geom_angle_atom_site_label_3
_geom_angle
_geom_angle_site_symmetry_1
_geom_angle_site_symmetry_3
C3 N1 C2 121.0(5) . .
C3 N1 C1 119.5(6) . .
C2 N1 C1 118.9(5) . .
C25 N2 C28 120.7(5) . .
C25 N2 C29 120.4(5) . .
C28 N2 C29 117.8(5) . .
N1 C1 H1A 109.5 . .
N1 C1 H1B 109.5 . .
H1A C1 H1B 109.5 . .
N1 C1 H1C 109.5 . .
H1A C1 H1C 109.5 . .
H1B C1 H1C 109.5 . .
N1 C2 H2A 109.5 . .
N1 C2 H2B 109.5 . .
H2A C2 H2B 109.5 . .
N1 C2 H2C 109.5 . .
H2A C2 H2C 109.5 . .
H2B C2 H2C 109.5 . .
N1 C3 C8 122.1(6) . .
N1 C3 C4 122.1(6) . .
C8 C3 C4 115.8(6) . .
C5 C4 C3 121.3(6) . .
C5 C4 H4A 119.3 . .
C3 C4 H4A 119.3 . .
C6 C5 C4 122.8(6) . .
C6 C5 H5A 118.6 . .
C4 C5 H5A 118.6 . .
C5 C6 C7 115.5(5) . .
C5 C6 C9 123.5(5) . .
C7 C6 C9 121.0(5) . .
C8 C7 C6 122.4(6) . .
C8 C7 H7A 118.8 . .
C6 C7 H7A 118.8 . .
C7 C8 C3 122.1(6) . .
C7 C8 H8A 118.9 . .
C3 C8 H8A 118.9 . .
C14 C9 C10 118.3(5) . .
C14 C9 C6 121.7(5) . .
C10 C9 C6 120.0(5) . .
C11 C10 C9 119.5(5) . .
C11 C10 H10A 120.3 . .
C9 C10 H10A 120.3 . .
C10 C11 C12 120.7(5) . .
C10 C11 C15 131.2(5) . .
C12 C11 C15 108.1(5) . .
C13 C12 C11 119.9(5) . .
C13 C12 C21 131.7(5) . .
C11 C12 C21 108.4(5) . .
C12 C13 C14 118.8(5) . .
C12 C13 H13A 120.6 . .
C14 C13 H13A 120.6 . .
C13 C14 C9 122.8(5) . .
C13 C14 H14A 118.6 . .
C9 C14 H14A 118.6 . .
C30 C15 C16 127.9(5) . .
C30 C15 C11 126.5(5) . .
C16 C15 C11 105.5(5) . .
C17 C16 C21 120.7(5) . .
C17 C16 C15 130.7(5) . .
C21 C16 C15 108.5(5) . .
C16 C17 C18 119.8(5) . .
C16 C17 H17A 120.1 . .
C18 C17 H17A 120.1 . .
C19 C18 C17 118.1(5) . .
C19 C18 C22 122.0(5) . .
C17 C18 C22 119.8(5) . .
C20 C19 C18 122.3(5) . .
C20 C19 H19A 118.8 . .
C18 C19 H19A 118.8 . .
C21 C20 C19 118.4(5) . .
C21 C20 H20A 120.8 . .
C19 C20 H20A 120.8 . .
C20 C21 C16 120.6(5) . .
C20 C21 C12 130.0(5) . .
C16 C21 C12 109.3(5) . .
C23 C22 C27 116.3(5) . .
C23 C22 C18 122.6(5) . .
C27 C22 C18 121.1(5) . .
C24 C23 C22 122.7(6) . .
C24 C23 H23A 118.7 . .
C22 C23 H23A 118.7 . .
C23 C24 C25 120.9(6) . .
C23 C24 H24A 119.6 . .
C25 C24 H24A 119.6 . .
N2 C25 C26 123.3(5) . .
N2 C25 C24 119.6(6) . .
C26 C25 C24 117.1(5) . .
C25 C26 C27 121.5(5) . .
C25 C26 H26A 119.2 . .
C27 C26 H26A 119.2 . .
C26 C27 C22 121.5(6) . .
C26 C27 H27A 119.2 . .
C22 C27 H27A 119.2 . .
N2 C28 H28A 109.5 . .
N2 C28 H28B 109.5 . .
H28A C28 H28B 109.5 . .
N2 C28 H28C 109.5 . .
H28A C28 H28C 109.5 . .
H28B C28 H28C 109.5 . .
N2 C29 H29A 109.5 . .
N2 C29 H29B 109.5 . .
H29A C29 H29B 109.5 . .
N2 C29 H29C 109.5 . .
H29A C29 H29C 109.5 . .
H29B C29 H29C 109.5 . .
C15 C30 C31 123.3(5) . .
C15 C30 C32 122.8(5) . .
C31 C30 C32 113.9(5) . .
N3 C31 C30 177.5(6) . .
N4 C32 C30 177.0(6) . .
C33 O1 C34 109.6(5) . .
O1 C34 C33 110.6(5) . 3_775
O1 C34 H34A 109.5 . .
C33 C34 H34A 109.5 3_775 .
O1 C34 H34B 109.5 . .
C33 C34 H34B 109.5 3_775 .
H34A C34 H34B 108.1 . .
O1 C33 C34 112.7(6) . 3_775
O1 C33 H33A 109.1 . .
C34 C33 H33A 109.1 3_775 .
O1 C33 H33B 109.1 . .
C34 C33 H33B 109.1 3_775 .
H33A C33 H33B 107.8 . .

loop_
_geom_bond_atom_site_label_1
_geom_bond_atom_site_label_2
_geom_bond_distance
_geom_bond_site_symmetry_2
N1 C3 1.383(7) .
N1 C2 1.434(8) .
N1 C1 1.460(7) .
N2 C25 1.390(7) .
N2 C28 1.445(7) .
N2 C29 1.452(7) .
N3 C31 1.142(7) .
N4 C32 1.146(7) .
C1 H1A 0.9800 .
C1 H1B 0.9800 .
C1 H1C 0.9800 .
C2 H2A 0.9800 .
C2 H2B 0.9800 .
C2 H2C 0.9800 .
C3 C8 1.391(8) .
C3 C4 1.406(8) .
C4 C5 1.390(8) .
C4 H4A 0.9500 .
C5 C6 1.389(8) .
C5 H5A 0.9500 .
C6 C7 1.391(7) .
C6 C9 1.494(7) .
C7 C8 1.387(8) .
C7 H7A 0.9500 .
C8 H8A 0.9500 .
C9 C14 1.398(8) .
C9 C10 1.406(7) .
C10 C11 1.395(7) .
C10 H10A 0.9500 .
C11 C12 1.420(7) .
C11 C15 1.500(7) .
C12 C13 1.378(7) .
C12 C21 1.475(7) .
C13 C14 1.390(8) .
C13 H13A 0.9500 .
C14 H14A 0.9500 .
C15 C30 1.361(7) .
C15 C16 1.496(7) .
C16 C17 1.398(7) .
C16 C21 1.399(7) .
C17 C18 1.408(7) .
C17 H17A 0.9500 .
C18 C19 1.407(7) .
C18 C22 1.497(7) .
C19 C20 1.400(7) .
C19 H19A 0.9500 .
C20 C21 1.388(7) .
C20 H20A 0.9500 .
C22 C23 1.386(8) .
C22 C27 1.403(7) .
C23 C24 1.382(7) .
C23 H23A 0.9500 .
C24 C25 1.403(8) .
C24 H24A 0.9500 .
C25 C26 1.390(8) .
C26 C27 1.390(8) .
C26 H26A 0.9500 .
C27 H27A 0.9500 .
C28 H28A 0.9800 .
C28 H28B 0.9800 .
C28 H28C 0.9800 .
C29 H29A 0.9800 .
C29 H29B 0.9800 .
C29 H29C 0.9800 .
C30 C31 1.437(8) .
C30 C32 1.448(8) .
O1 C33 1.417(7) .
O1 C34 1.432(7) .
C34 C33 1.499(9) 3_775
C34 H34A 0.9900 .
C34 H34B 0.9900 .
C33 C34 1.499(9) 3_775
C33 H33A 0.9900 .
C33 H33B 0.9900 .

loop_
_geom_torsion_atom_site_label_1
_geom_torsion_atom_site_label_2
_geom_torsion_atom_site_label_3
_geom_torsion_atom_site_label_4
_geom_torsion
_geom_torsion_site_symmetry_4
C2 N1 C3 C8 166.7(6) .
C1 N1 C3 C8 -4.9(9) .
C2 N1 C3 C4 -12.9(10) .
C1 N1 C3 C4 175.5(6) .
N1 C3 C4 C5 -178.4(6) .
C8 C3 C4 C5 2.0(9) .
C3 C4 C5 C6 -1.4(9) .
C4 C5 C6 C7 0.5(9) .
C4 C5 C6 C9 -179.8(6) .
C5 C6 C7 C8 -0.3(9) .
C9 C6 C7 C8 -180.0(6) .
C6 C7 C8 C3 1.0(10) .
N1 C3 C8 C7 178.6(6) .
C4 C3 C8 C7 -1.8(9) .
C5 C6 C9 C14 -179.5(5) .
C7 C6 C9 C14 0.1(8) .
C5 C6 C9 C10 0.6(8) .
C7 C6 C9 C10 -179.8(5) .
C14 C9 C10 C11 0.9(8) .
C6 C9 C10 C11 -179.3(5) .
C9 C10 C11 C12 1.0(8) .
C9 C10 C11 C15 178.9(5) .
C10 C11 C12 C13 -2.3(8) .
C15 C11 C12 C13 179.4(5) .
C10 C11 C12 C21 175.9(5) .
C15 C11 C12 C21 -2.4(6) .
C11 C12 C13 C14 1.6(8) .
C21 C12 C13 C14 -176.1(6) .
C12 C13 C14 C9 0.3(9) .
C10 C9 C14 C13 -1.6(9) .
C6 C9 C14 C13 178.6(5) .
C10 C11 C15 C30 10.5(10) .
C12 C11 C15 C30 -171.5(5) .
C10 C11 C15 C16 -173.9(6) .
C12 C11 C15 C16 4.1(6) .
C30 C15 C16 C17 -13.4(10) .
C11 C15 C16 C17 171.1(5) .
C30 C15 C16 C21 171.2(5) .
C11 C15 C16 C21 -4.3(6) .
C21 C16 C17 C18 -1.8(8) .
C15 C16 C17 C18 -176.8(5) .
C16 C17 C18 C19 -1.3(8) .
C16 C17 C18 C22 174.5(5) .
C17 C18 C19 C20 2.5(8) .
C22 C18 C19 C20 -173.1(5) .
C18 C19 C20 C21 -0.6(8) .
C19 C20 C21 C16 -2.6(8) .
C19 C20 C21 C12 173.5(5) .
C17 C16 C21 C20 3.8(8) .
C15 C16 C21 C20 179.8(5) .
C17 C16 C21 C12 -173.0(5) .
C15 C16 C21 C12 3.0(6) .
C13 C12 C21 C20 1.1(10) .
C11 C12 C21 C20 -176.8(5) .
C13 C12 C21 C16 177.6(6) .
C11 C12 C21 C16 -0.3(6) .
C19 C18 C22 C23 176.3(5) .
C17 C18 C22 C23 0.7(8) .
C19 C18 C22 C27 -3.2(8) .
C17 C18 C22 C27 -178.8(5) .
C27 C22 C23 C24 0.2(9) .
C18 C22 C23 C24 -179.3(5) .
C22 C23 C24 C25 -0.4(9) .
C28 N2 C25 C26 -8.0(9) .
C29 N2 C25 C26 -175.7(5) .
C28 N2 C25 C24 174.0(6) .
C29 N2 C25 C24 6.3(8) .
C23 C24 C25 N2 178.8(5) .
C23 C24 C25 C26 0.7(9) .
N2 C25 C26 C27 -179.0(5) .
C24 C25 C26 C27 -1.0(9) .
C25 C26 C27 C22 0.9(9) .
C23 C22 C27 C26 -0.5(9) .
C18 C22 C27 C26 179.1(5) .
C16 C15 C30 C31 -178.5(5) .
C11 C15 C30 C31 -3.9(9) .
C16 C15 C30 C32 0.9(9) .
C11 C15 C30 C32 175.5(5) .
C15 C30 C31 N3 -174(100) .
C32 C30 C31 N3 7(17) .
C15 C30 C32 N4 -163(14) .
C31 C30 C32 N4 17(14) .
C33 O1 C34 C33 55.2(8) 3_775
C34 O1 C33 C34 -56.4(8) 3_775
